data_2234328
loop_
_publ_author_name
'Asiri, Abdullah M.'
'Faidallah, Hassan M.'
'Al-Thabaiti, Shaeel A.'
'Ng, Seik Weng'
'Tiekink, Edward R. T.'

_publ_section_title
;
 <i>N</i>-Acetyl-<i>N</i>-[2,4-dicyano-1-(4-methoxyphenyl)-9,10-dihydrophenanthren-3-yl]acetamide
;
_journal_coeditor_code LH5437
_journal_issue 4
_journal_name_full 'Acta Crystallographica Section E'
_journal_page_first o1177
_journal_page_last o1178
_journal_paper_doi 10.1107/S160053681201210X
_journal_volume 68
_journal_year 2012
_chemical_formula_iupac 'C27 H21 N3 O3'
_chemical_formula_moiety 'C27 H21 N3 O3'
_chemical_formula_sum 'C27 H21 N3 O3'
_chemical_formula_weight 435.47
_chemical_name_systematic
;
<i>N</i>-Acetyl-<i>N</i>-[2,4-dicyano-1-(4-methoxyphenyl)-9,10-
dihydrophenanthren-3-yl]acetamide
;
_space_group_IT_number 61
_symmetry_cell_setting orthorhombic
_symmetry_space_group_name_Hall '-P 2ac 2ab'
_symmetry_space_group_name_H-M 'P b c a'
_atom_sites_solution_hydrogens geom
_atom_sites_solution_primary direct
_atom_sites_solution_secondary difmap
_audit_creation_method SHELXL-97
_cell_angle_alpha 90.00
_cell_angle_beta 90.00
_cell_angle_gamma 90.00
_cell_formula_units_Z 8
_cell_length_a 8.3321(4)
_cell_length_b 19.4037(11)
_cell_length_c 27.5887(14)
_cell_measurement_reflns_used 2867
_cell_measurement_temperature 100(2)
_cell_measurement_theta_max 27.5015
_cell_measurement_theta_min 2.4395
_cell_volume 4460.4(4)
_computing_cell_refinement 'CrysAlis PRO (Agilent, 2011)'
_computing_data_collection 'CrysAlis PRO (Agilent, 2011)'
_computing_data_reduction 'CrysAlis PRO (Agilent, 2011)'
_computing_molecular_graphics 'X-SEED (Barbour, 2001) and DIAMOND (Brandenburg, 2006)'
_computing_publication_material 'publCIF (Westrip, 2010)'
_computing_structure_refinement 'SHELXL97 (Sheldrick, 2008)'
_computing_structure_solution 'SHELXS97 (Sheldrick, 2008)'
_diffrn_ambient_temperature 100(2)
_diffrn_detector_area_resol_mean 10.4041
_diffrn_measured_fraction_theta_full 0.991
_diffrn_measured_fraction_theta_max 0.991
_diffrn_measurement_device_type 'Agilent SuperNova Dual diffractometer with an Atlas detector'
_diffrn_measurement_method '\w scan'
_diffrn_radiation_monochromator Mirror
_diffrn_radiation_source 'SuperNova (Mo) X-ray Source'
_diffrn_radiation_type MoK\a
_diffrn_radiation_wavelength 0.71073
_diffrn_reflns_av_R_equivalents 0.0413
_diffrn_reflns_av_sigmaI/netI 0.0577
_diffrn_reflns_limit_h_max 7
_diffrn_reflns_limit_h_min -10
_diffrn_reflns_limit_k_max 25
_diffrn_reflns_limit_k_min -13
_diffrn_reflns_limit_l_max 21
_diffrn_reflns_limit_l_min -35
_diffrn_reflns_number 11528
_diffrn_reflns_theta_full 27.56
_diffrn_reflns_theta_max 27.56
_diffrn_reflns_theta_min 2.57
_diffrn_standards_decay_% 0
_diffrn_standards_interval_count 0
_diffrn_standards_interval_time 0
_diffrn_standards_number 0
_exptl_absorpt_coefficient_mu 0.086
_exptl_absorpt_correction_T_max 0.9914
_exptl_absorpt_correction_T_min 0.9664
_exptl_absorpt_correction_type multi-scan
_exptl_absorpt_process_details '(CrysAlis PRO; Agilent, 2011)'
_exptl_crystal_colour light-brown
_exptl_crystal_density_diffrn 1.297
_exptl_crystal_density_method 'not measured'
_exptl_crystal_description prism
_exptl_crystal_F_000 1824
_exptl_crystal_size_max 0.40
_exptl_crystal_size_mid 0.20
_exptl_crystal_size_min 0.10
_refine_diff_density_max 0.394
_refine_diff_density_min -0.289
_refine_ls_extinction_method none
_refine_ls_goodness_of_fit_ref 1.021
_refine_ls_hydrogen_treatment constr
_refine_ls_matrix_type full
_refine_ls_number_parameters 300
_refine_ls_number_reflns 5106
_refine_ls_number_restraints 0
_refine_ls_restrained_S_all 1.021
_refine_ls_R_factor_all 0.0933
_refine_ls_R_factor_gt 0.0608
_refine_ls_shift/su_max 0.001
_refine_ls_shift/su_mean 0.001
_refine_ls_structure_factor_coef Fsqd
_refine_ls_weighting_details 'calc w=1/[\s^2^(Fo^2^)+(0.0647P)^2^+2.7824P] where P=(Fo^2^+2Fc^2^)/3'
_refine_ls_weighting_scheme calc
_refine_ls_wR_factor_gt 0.1419
_refine_ls_wR_factor_ref 0.1664
_reflns_number_gt 3488
_reflns_number_total 5106
_reflns_threshold_expression I>2\s(I)
_cod_data_source_file lh5437.cif
_cod_data_source_block I
_cod_database_code 2234328
_cod_database_fobs_code 2234328

loop_
_symmetry_equiv_pos_as_xyz
'x, y, z'
'-x+1/2, -y, z+1/2'
'-x, y+1/2, -z+1/2'
'x+1/2, -y+1/2, -z'
'-x, -y, -z'
'x-1/2, y, -z-1/2'
'x, -y-1/2, z-1/2'
'-x-1/2, y-1/2, z'

loop_
_atom_site_type_symbol
_atom_site_label
_atom_site_fract_x
_atom_site_fract_y
_atom_site_fract_z
_atom_site_U_iso_or_equiv
_atom_site_adp_type
_atom_site_calc_flag
_atom_site_refinement_flags
_atom_site_occupancy
_atom_site_symmetry_multiplicity
O O1 0.2784(2) 0.49381(8) 0.63579(6) 0.0326(4) Uani d . 1 1
O O2 -0.1406(2) 0.59674(9) 0.61677(7) 0.0403(5) Uani d . 1 1
O O3 0.0262(2) 0.10850(9) 0.47080(6) 0.0332(4) Uani d . 1 1
N N1 0.0632(3) 0.51602(11) 0.74941(8) 0.0433(6) Uani d . 1 1
N N2 0.0092(2) 0.49981(9) 0.62945(7) 0.0213(4) Uani d . 1 1
N N3 -0.0310(3) 0.41448(11) 0.51859(8) 0.0392(6) Uani d . 1 1
C C1 0.0157(2) 0.28935(11) 0.67074(8) 0.0189(5) Uani d . 1 1
C C2 0.0293(3) 0.21508(11) 0.68718(8) 0.0210(5) Uani d . 1 1
H H2A 0.0725 0.1866 0.6604 0.025 Uiso calc R 1 1
H H2B -0.0785 0.1973 0.6956 0.025 Uiso calc R 1 1
C C3 0.1396(3) 0.20966(11) 0.73113(8) 0.0217(5) Uani d . 1 1
H H3A 0.1433 0.1613 0.7426 0.026 Uiso calc R 1 1
H H3B 0.2497 0.2237 0.7220 0.026 Uiso calc R 1 1
C C4 0.0780(2) 0.25552(11) 0.77096(8) 0.0205(5) Uani d . 1 1
C C5 0.0778(3) 0.23518(12) 0.81939(8) 0.0245(5) Uani d . 1 1
H H5 0.1225 0.1918 0.8280 0.029 Uiso calc R 1 1
C C6 0.0133(3) 0.27708(13) 0.85540(8) 0.0273(5) Uani d . 1 1
H H6 0.0167 0.2629 0.8883 0.033 Uiso calc R 1 1
C C7 -0.0557(3) 0.33955(13) 0.84298(8) 0.0269(5) Uani d . 1 1
H H7 -0.1024 0.3677 0.8674 0.032 Uiso calc R 1 1
C C8 -0.0567(3) 0.36109(12) 0.79510(8) 0.0241(5) Uani d . 1 1
H H8 -0.1048 0.4039 0.7869 0.029 Uiso calc R 1 1
C C9 0.0125(3) 0.32038(11) 0.75861(8) 0.0206(5) Uani d . 1 1
C C10 0.0137(3) 0.34111(11) 0.70697(8) 0.0200(5) Uani d . 1 1
C C11 0.0169(3) 0.41078(11) 0.69237(8) 0.0202(5) Uani d . 1 1
C C12 0.0090(3) 0.42839(11) 0.64368(8) 0.0222(5) Uani d . 1 1
C C13 0.0038(3) 0.37711(11) 0.60844(8) 0.0204(5) Uani d . 1 1
C C14 0.0111(2) 0.30663(11) 0.62148(8) 0.0189(4) Uani d . 1 1
C C15 0.0407(3) 0.46807(12) 0.72585(9) 0.0295(5) Uani d . 1 1
C C16 -0.2878(3) 0.49315(14) 0.63111(11) 0.0379(6) Uani d . 1 1
H H16A -0.3823 0.5230 0.6288 0.057 Uiso calc R 1 1
H H16B -0.2863 0.4705 0.6629 0.057 Uiso calc R 1 1
H H16C -0.2922 0.4582 0.6055 0.057 Uiso calc R 1 1
C C17 -0.1384(3) 0.53571(12) 0.62517(9) 0.0288(5) Uani d . 1 1
C C18 0.1648(3) 0.52930(12) 0.62423(8) 0.0247(5) Uani d . 1 1
C C19 0.1828(3) 0.60013(12) 0.60405(9) 0.0336(6) Uani d . 1 1
H H19A 0.2963 0.6091 0.5971 0.050 Uiso calc R 1 1
H H19B 0.1436 0.6338 0.6277 0.050 Uiso calc R 1 1
H H19C 0.1204 0.6040 0.5741 0.050 Uiso calc R 1 1
C C20 -0.0140(3) 0.39733(12) 0.55834(9) 0.0268(5) Uani d . 1 1
C C21 0.0139(3) 0.25367(11) 0.58236(8) 0.0200(5) Uani d . 1 1
C C22 0.1360(3) 0.25280(12) 0.54760(8) 0.0251(5) Uani d . 1 1
H H22 0.2192 0.2862 0.5492 0.030 Uiso calc R 1 1
C C23 0.1380(3) 0.20432(12) 0.51101(8) 0.0266(5) Uani d . 1 1
H H23 0.2224 0.2042 0.4879 0.032 Uiso calc R 1 1
C C24 0.0150(3) 0.15530(12) 0.50807(8) 0.0243(5) Uani d . 1 1
C C25 -0.1080(3) 0.15542(11) 0.54194(8) 0.0223(5) Uani d . 1 1
H H25 -0.1922 0.1226 0.5399 0.027 Uiso calc R 1 1
C C26 -0.1067(3) 0.20427(11) 0.57908(8) 0.0205(5) Uani d . 1 1
H H26 -0.1900 0.2038 0.6026 0.025 Uiso calc R 1 1
C C27 -0.1006(3) 0.06072(15) 0.46578(10) 0.0420(7) Uani d . 1 1
H H27A -0.0789 0.0304 0.4381 0.063 Uiso calc R 1 1
H H27B -0.2014 0.0855 0.4603 0.063 Uiso calc R 1 1
H H27C -0.1093 0.0331 0.4954 0.063 Uiso calc R 1 1

loop_
_atom_site_aniso_label
_atom_site_aniso_U_11
_atom_site_aniso_U_22
_atom_site_aniso_U_33
_atom_site_aniso_U_12
_atom_site_aniso_U_13
_atom_site_aniso_U_23
O1 0.0286(9) 0.0278(9) 0.0413(10) -0.0001(7) -0.0040(8) 0.0001(8)
O2 0.0445(11) 0.0217(9) 0.0548(12) 0.0075(8) -0.0187(9) -0.0036(8)
O3 0.0439(10) 0.0312(9) 0.0244(9) -0.0042(8) 0.0033(8) -0.0079(7)
N1 0.0689(17) 0.0307(12) 0.0303(11) -0.0073(12) -0.0001(12) -0.0032(10)
N2 0.0276(10) 0.0130(9) 0.0234(9) 0.0005(7) -0.0038(8) 0.0006(7)
N3 0.0618(15) 0.0267(11) 0.0291(12) -0.0033(11) -0.0083(11) 0.0036(9)
C1 0.0163(10) 0.0169(11) 0.0235(11) -0.0004(8) 0.0023(9) 0.0018(9)
C2 0.0236(11) 0.0179(11) 0.0217(11) 0.0010(9) -0.0001(9) 0.0039(9)
C3 0.0211(11) 0.0203(11) 0.0237(11) 0.0020(9) -0.0015(9) 0.0035(9)
C4 0.0156(10) 0.0226(11) 0.0232(11) -0.0022(8) -0.0014(9) 0.0019(9)
C5 0.0209(11) 0.0274(12) 0.0252(12) 0.0025(9) -0.0028(9) 0.0064(10)
C6 0.0261(12) 0.0351(14) 0.0208(11) -0.0021(10) -0.0005(10) 0.0044(10)
C7 0.0270(12) 0.0300(13) 0.0238(11) 0.0001(10) 0.0016(10) -0.0025(10)
C8 0.0230(11) 0.0227(12) 0.0267(12) -0.0003(9) 0.0006(10) -0.0011(9)
C9 0.0177(10) 0.0205(11) 0.0237(11) -0.0018(9) -0.0014(9) 0.0006(9)
C10 0.0170(10) 0.0199(11) 0.0230(11) 0.0005(8) -0.0003(9) 0.0023(9)
C11 0.0223(11) 0.0178(11) 0.0204(11) 0.0010(9) -0.0012(9) -0.0010(9)
C12 0.0238(11) 0.0167(11) 0.0261(12) 0.0015(9) -0.0022(9) -0.0001(9)
C13 0.0226(11) 0.0190(11) 0.0196(10) -0.0014(9) -0.0016(9) 0.0005(8)
C14 0.0182(10) 0.0171(11) 0.0215(10) -0.0010(8) 0.0009(9) 0.0015(9)
C15 0.0393(14) 0.0232(12) 0.0259(12) -0.0004(11) 0.0007(11) 0.0005(10)
C16 0.0293(13) 0.0353(15) 0.0490(16) 0.0035(11) -0.0028(12) 0.0001(12)
C17 0.0349(13) 0.0248(13) 0.0266(12) 0.0042(10) -0.0079(11) -0.0037(10)
C18 0.0326(13) 0.0219(12) 0.0195(11) -0.0005(10) -0.0038(10) -0.0044(9)
C19 0.0438(15) 0.0241(13) 0.0328(13) -0.0054(11) -0.0042(12) 0.0029(10)
C20 0.0372(13) 0.0158(11) 0.0273(12) -0.0028(10) -0.0025(11) 0.0003(9)
C21 0.0236(11) 0.0172(10) 0.0191(10) 0.0040(9) -0.0006(9) 0.0045(8)
C22 0.0266(12) 0.0220(12) 0.0269(12) -0.0024(9) 0.0037(10) 0.0038(9)
C23 0.0307(12) 0.0248(12) 0.0244(11) 0.0008(10) 0.0086(10) 0.0034(9)
C24 0.0330(13) 0.0227(11) 0.0173(10) 0.0040(10) -0.0006(10) 0.0000(9)
C25 0.0223(11) 0.0219(11) 0.0226(11) -0.0016(9) -0.0007(9) -0.0004(9)
C26 0.0220(11) 0.0203(11) 0.0193(10) 0.0014(9) 0.0017(9) 0.0009(9)
C27 0.0426(16) 0.0434(16) 0.0400(15) -0.0022(13) -0.0020(13) -0.0141(13)

loop_
_atom_type_symbol
_atom_type_description
_atom_type_scat_dispersion_real
_atom_type_scat_dispersion_imag
_atom_type_scat_source
C C 0.0033 0.0016 'International Tables Vol C Tables 4.2.6.8 and 6.1.1.4'
H H 0.0000 0.0000 'International Tables Vol C Tables 4.2.6.8 and 6.1.1.4'
N N 0.0061 0.0033 'International Tables Vol C Tables 4.2.6.8 and 6.1.1.4'
O O 0.0106 0.0060 'International Tables Vol C Tables 4.2.6.8 and 6.1.1.4'

loop_
_geom_angle_atom_site_label_1
_geom_angle_atom_site_label_2
_geom_angle_atom_site_label_3
_geom_angle
C24 O3 C27 117.15(19)
C17 N2 C18 125.69(19)
C17 N2 C12 119.62(19)
C18 N2 C12 114.52(18)
C14 C1 C10 120.98(19)
C14 C1 C2 121.35(19)
C10 C1 C2 117.63(19)
C1 C2 C3 110.40(18)
C1 C2 H2A 109.6
C3 C2 H2A 109.6
C1 C2 H2B 109.6
C3 C2 H2B 109.6
H2A C2 H2B 108.1
C4 C3 C2 109.55(17)
C4 C3 H3A 109.8
C2 C3 H3A 109.8
C4 C3 H3B 109.8
C2 C3 H3B 109.8
H3A C3 H3B 108.2
C5 C4 C9 118.9(2)
C5 C4 C3 122.2(2)
C9 C4 C3 118.85(19)
C6 C5 C4 121.3(2)
C6 C5 H5 119.3
C4 C5 H5 119.3
C7 C6 C5 119.7(2)
C7 C6 H6 120.2
C5 C6 H6 120.2
C6 C7 C8 120.2(2)
C6 C7 H7 119.9
C8 C7 H7 119.9
C7 C8 C9 120.8(2)
C7 C8 H8 119.6
C9 C8 H8 119.6
C8 C9 C4 119.1(2)
C8 C9 C10 122.7(2)
C4 C9 C10 118.10(19)
C11 C10 C1 118.5(2)
C11 C10 C9 122.35(19)
C1 C10 C9 119.11(19)
C12 C11 C10 120.8(2)
C12 C11 C15 115.6(2)
C10 C11 C15 123.5(2)
C11 C12 C13 120.1(2)
C11 C12 N2 120.04(19)
C13 C12 N2 119.8(2)
C12 C13 C14 120.8(2)
C12 C13 C20 118.5(2)
C14 C13 C20 120.66(19)
C1 C14 C13 118.62(19)
C1 C14 C21 122.50(19)
C13 C14 C21 118.87(19)
N1 C15 C11 175.0(3)
C17 C16 H16A 109.5
C17 C16 H16B 109.5
H16A C16 H16B 109.5
C17 C16 H16C 109.5
H16A C16 H16C 109.5
H16B C16 H16C 109.5
O2 C17 N2 120.8(2)
O2 C17 C16 123.2(2)
N2 C17 C16 116.1(2)
O1 C18 N2 117.1(2)
O1 C18 C19 122.9(2)
N2 C18 C19 120.0(2)
C18 C19 H19A 109.5
C18 C19 H19B 109.5
H19A C19 H19B 109.5
C18 C19 H19C 109.5
H19A C19 H19C 109.5
H19B C19 H19C 109.5
N3 C20 C13 178.5(3)
C26 C21 C22 118.2(2)
C26 C21 C14 120.73(19)
C22 C21 C14 121.1(2)
C23 C22 C21 121.2(2)
C23 C22 H22 119.4
C21 C22 H22 119.4
C22 C23 C24 119.8(2)
C22 C23 H23 120.1
C24 C23 H23 120.1
O3 C24 C25 123.7(2)
O3 C24 C23 116.3(2)
C25 C24 C23 120.0(2)
C24 C25 C26 119.4(2)
C24 C25 H25 120.3
C26 C25 H25 120.3
C21 C26 C25 121.4(2)
C21 C26 H26 119.3
C25 C26 H26 119.3
O3 C27 H27A 109.5
O3 C27 H27B 109.5
H27A C27 H27B 109.5
O3 C27 H27C 109.5
H27A C27 H27C 109.5
H27B C27 H27C 109.5

loop_
_geom_bond_atom_site_label_1
_geom_bond_atom_site_label_2
_geom_bond_distance
O1 C18 1.213(3)
O2 C17 1.207(3)
O3 C24 1.375(3)
O3 C27 1.412(3)
N1 C15 1.150(3)
N2 C17 1.418(3)
N2 C18 1.425(3)
N2 C12 1.440(3)
N3 C20 1.155(3)
C1 C14 1.400(3)
C1 C10 1.417(3)
C1 C2 1.515(3)
C2 C3 1.525(3)
C2 H2A 0.9900
C2 H2B 0.9900
C3 C4 1.504(3)
C3 H3A 0.9900
C3 H3B 0.9900
C4 C5 1.393(3)
C4 C9 1.414(3)
C5 C6 1.392(3)
C5 H5 0.9500
C6 C7 1.385(3)
C6 H6 0.9500
C7 C8 1.385(3)
C7 H7 0.9500
C8 C9 1.403(3)
C8 H8 0.9500
C9 C10 1.481(3)
C10 C11 1.411(3)
C11 C12 1.388(3)
C11 C15 1.459(3)
C12 C13 1.392(3)
C13 C14 1.415(3)
C13 C20 1.445(3)
C14 C21 1.490(3)
C16 C17 1.503(4)
C16 H16A 0.9800
C16 H16B 0.9800
C16 H16C 0.9800
C18 C19 1.490(3)
C19 H19A 0.9800
C19 H19B 0.9800
C19 H19C 0.9800
C21 C26 1.392(3)
C21 C22 1.399(3)
C22 C23 1.380(3)
C22 H22 0.9500
C23 C24 1.400(3)
C23 H23 0.9500
C24 C25 1.387(3)
C25 C26 1.396(3)
C25 H25 0.9500
C26 H26 0.9500
C27 H27A 0.9800
C27 H27B 0.9800
C27 H27C 0.9800

loop_
_geom_hbond_atom_site_label_D
_geom_hbond_atom_site_label_H
_geom_hbond_atom_site_label_A
_geom_hbond_site_symmetry_A
_geom_hbond_distance_DH
_geom_hbond_distance_HA
_geom_hbond_distance_DA
_geom_hbond_angle_DHA
C5 H5 O2 3_546 0.95 2.40 3.255(3) 150
C25 H25 O2 8_555 0.95 2.59 3.154(3) 119
C26 H26 O2 8_555 0.95 2.54 3.141(3) 121
C27 H27A O1 4_456 0.98 2.41 3.160(3) 133
C3 H3B Cg1 6_556 0.99 2.74 3.696(3) 164
C19 H19A Cg2 7_555 0.98 2.82 3.618(3) 139

loop_
_geom_torsion_atom_site_label_1
_geom_torsion_atom_site_label_2
_geom_torsion_atom_site_label_3
_geom_torsion_atom_site_label_4
_geom_torsion
C14 C1 C2 C3 141.1(2)
C10 C1 C2 C3 -36.6(3)
C1 C2 C3 C4 56.6(2)
C2 C3 C4 C5 139.1(2)
C2 C3 C4 C9 -38.3(3)
C9 C4 C5 C6 0.6(3)
C3 C4 C5 C6 -176.9(2)
C4 C5 C6 C7 1.6(3)
C5 C6 C7 C8 -1.7(4)
C6 C7 C8 C9 -0.3(3)
C7 C8 C9 C4 2.5(3)
C7 C8 C9 C10 179.8(2)
C5 C4 C9 C8 -2.6(3)
C3 C4 C9 C8 174.98(19)
C5 C4 C9 C10 -179.99(19)
C3 C4 C9 C10 -2.4(3)
C14 C1 C10 C11 -3.8(3)
C2 C1 C10 C11 173.92(19)
C14 C1 C10 C9 177.67(19)
C2 C1 C10 C9 -4.6(3)
C8 C9 C10 C11 29.9(3)
C4 C9 C10 C11 -152.8(2)
C8 C9 C10 C1 -151.6(2)
C4 C9 C10 C1 25.7(3)
C1 C10 C11 C12 5.2(3)
C9 C10 C11 C12 -176.4(2)
C1 C10 C11 C15 -170.0(2)
C9 C10 C11 C15 8.5(3)
C10 C11 C12 C13 -2.4(3)
C15 C11 C12 C13 173.1(2)
C10 C11 C12 N2 178.78(19)
C15 C11 C12 N2 -5.7(3)
C17 N2 C12 C11 -89.7(3)
C18 N2 C12 C11 86.0(2)
C17 N2 C12 C13 91.5(3)
C18 N2 C12 C13 -92.8(2)
C11 C12 C13 C14 -1.8(3)
N2 C12 C13 C14 177.00(19)
C11 C12 C13 C20 176.4(2)
N2 C12 C13 C20 -4.8(3)
C10 C1 C14 C13 -0.2(3)
C2 C1 C14 C13 -177.90(19)
C10 C1 C14 C21 179.67(19)
C2 C1 C14 C21 2.0(3)
C12 C13 C14 C1 3.1(3)
C20 C13 C14 C1 -175.0(2)
C12 C13 C14 C21 -176.8(2)
C20 C13 C14 C21 5.0(3)
C18 N2 C17 O2 -0.6(3)
C12 N2 C17 O2 174.6(2)
C18 N2 C17 C16 178.7(2)
C12 N2 C17 C16 -6.1(3)
C17 N2 C18 O1 169.7(2)
C12 N2 C18 O1 -5.6(3)
C17 N2 C18 C19 -11.9(3)
C12 N2 C18 C19 172.7(2)
C1 C14 C21 C26 60.5(3)
C13 C14 C21 C26 -119.5(2)
C1 C14 C21 C22 -120.4(2)
C13 C14 C21 C22 59.5(3)
C26 C21 C22 C23 -0.2(3)
C14 C21 C22 C23 -179.3(2)
C21 C22 C23 C24 0.6(4)
C27 O3 C24 C25 3.7(3)
C27 O3 C24 C23 -177.0(2)
C22 C23 C24 O3 -179.5(2)
C22 C23 C24 C25 -0.2(3)
O3 C24 C25 C26 178.6(2)
C23 C24 C25 C26 -0.7(3)
C22 C21 C26 C25 -0.7(3)
C14 C21 C26 C25 178.4(2)
C24 C25 C26 C21 1.1(3)

loop_
_cod_related_entry_id
_cod_related_entry_database
_cod_related_entry_code
1 ChemSpider 30657620
